data_1502470
loop_
_publ_author_name
'Curti, Claudio'
'Battistini, Lucia'
'Sartori, Andrea'
'Lodola, Alessio'
'Mor, Marco'
'Rassu, Gloria'
'Pelosi, Giorgio'
'Zanardi, Franca'
'Casiraghi, Giovanni'

_publ_section_title
;
 Catalytic, asymmetric hypervinylogous Mukaiyama aldol reactions of
 extended furan-based silyl enolates.
;
_journal_issue 17
_journal_name_full 'Organic letters'
_journal_page_first 4738
_journal_page_last 4741
_journal_paper_doi 10.1021/ol2020626
_journal_volume 13
_journal_year 2011
_chemical_absolute_configuration rm
_chemical_formula_sum 'C28 H37 Br O5'
_chemical_formula_weight 533.49
_chemical_name_systematic
;
(R,Z)-1-(4-bromophenyl)-4,4-dimethyl-3-[(5-oxofuran-
2(5H)-ylidene)]pentyl (1R,2S,5R)-2-isopropyl-5-methyl
cyclohexyl carbonate
;
_space_group_IT_number 19
_symmetry_cell_setting orthorhombic
_symmetry_space_group_name_Hall 'P 2ac 2ab'
_symmetry_space_group_name_H-M 'P 21 21 21'
_atom_sites_solution_hydrogens geom
_atom_sites_solution_primary direct
_atom_sites_solution_secondary difmap
_audit_creation_method SHELXL-97
_cell_angle_alpha 90.00
_cell_angle_beta 90.00
_cell_angle_gamma 90.00
_cell_formula_units_Z 4
_cell_length_a 23.426(2)
_cell_length_b 18.992(2)
_cell_length_c 6.2050(4)
_cell_measurement_temperature 293(2)
_cell_volume 2760.6(4)
_computing_structure_refinement 'SHELXL-97 (Sheldrick, 1997)'
_computing_structure_solution 'SHELXS-97 (Sheldrick, 1990)'
_diffrn_ambient_temperature 293(2)
_diffrn_measured_fraction_theta_full 1.000
_diffrn_measured_fraction_theta_max 1.000
_diffrn_radiation_monochromator graphite
_diffrn_radiation_source 'fine-focus sealed tube'
_diffrn_radiation_type CuK\a
_diffrn_radiation_wavelength 1.54180
_diffrn_reflns_av_R_equivalents 0.0000
_diffrn_reflns_av_sigmaI/netI 0.0323
_diffrn_reflns_limit_h_max 28
_diffrn_reflns_limit_h_min 0
_diffrn_reflns_limit_k_max 23
_diffrn_reflns_limit_k_min 0
_diffrn_reflns_limit_l_max 7
_diffrn_reflns_limit_l_min 0
_diffrn_reflns_number 3021
_diffrn_reflns_theta_full 69.82
_diffrn_reflns_theta_max 69.82
_diffrn_reflns_theta_min 3.00
_exptl_absorpt_coefficient_mu 2.298
_exptl_absorpt_correction_type none
_exptl_crystal_colour colorless
_exptl_crystal_density_diffrn 1.284
_exptl_crystal_density_method 'not measured'
_exptl_crystal_description prism
_exptl_crystal_F_000 1120
_exptl_crystal_size_max .3
_exptl_crystal_size_mid .2
_exptl_crystal_size_min .2
_refine_diff_density_max 0.535
_refine_diff_density_min -0.594
_refine_diff_density_rms 0.053
_refine_ls_abs_structure_details 'Flack H D (1983), Acta Cryst. A39, 876-881'
_refine_ls_abs_structure_Flack 0.91(4)
_refine_ls_extinction_method none
_refine_ls_goodness_of_fit_ref 0.953
_refine_ls_hydrogen_treatment constr
_refine_ls_matrix_type full
_refine_ls_number_parameters 307
_refine_ls_number_reflns 3021
_refine_ls_number_restraints 0
_refine_ls_restrained_S_all 0.953
_refine_ls_R_factor_all 0.0677
_refine_ls_R_factor_gt 0.0483
_refine_ls_shift/su_max 0.000
_refine_ls_shift/su_mean 0.000
_refine_ls_structure_factor_coef Fsqd
_refine_ls_weighting_details 'calc w=1/[\s^2^(Fo^2^)+(0.1052P)^2^+0.0000P] where P=(Fo^2^+2Fc^2^)/3'
_refine_ls_weighting_scheme calc
_refine_ls_wR_factor_gt 0.1395
_refine_ls_wR_factor_ref 0.1558
_reflns_number_gt 2203
_reflns_number_total 3021
_reflns_threshold_expression >2sigma(I)
_cod_data_source_file ol2020626_si_002.cif
_cod_data_source_block shelxl
_cod_original_sg_symbol_H-M P212121
_cod_database_code 1502470

loop_
_symmetry_equiv_pos_as_xyz
'x, y, z'
'-x+1/2, -y, z+1/2'
'x+1/2, -y+1/2, -z'
'-x, y+1/2, -z+1/2'

loop_
_atom_site_label
_atom_site_type_symbol
_atom_site_fract_x
_atom_site_fract_y
_atom_site_fract_z
_atom_site_U_iso_or_equiv
_atom_site_adp_type
_atom_site_occupancy
_atom_site_symmetry_multiplicity
_atom_site_calc_flag
_atom_site_refinement_flags
C1 C 0.88365(19) 0.4342(2) -0.0864(9) 0.0482(11) Uani 1 1 d .
H4 H 0.8680 0.4448 -0.2292 0.058 Uiso 1 1 calc R
C2 C 0.8726(2) 0.4957(2) 0.0645(9) 0.0518(12) Uani 1 1 d .
H14A H 0.8330 0.4942 0.1109 0.062 Uiso 1 1 calc R
H14B H 0.8964 0.4905 0.1915 0.062 Uiso 1 1 calc R
C3 C 0.8844(2) 0.5666(3) -0.0374(9) 0.0493(11) Uani 1 1 d .
C4 C 0.9363(2) 0.5952(3) -0.0050(9) 0.0539(12) Uani 1 1 d .
C5 C 0.9827(2) 0.5724(3) 0.1267(12) 0.0690(16) Uani 1 1 d .
H17 H 0.9830 0.5324 0.2132 0.083 Uiso 1 1 calc R
C7 C 1.0085(2) 0.6734(3) -0.0399(14) 0.0748(19) Uani 1 1 d .
C8 C 0.8389(2) 0.6026(3) -0.1784(10) 0.0580(14) Uani 1 1 d .
C9 C 0.7810(2) 0.5631(3) -0.1683(16) 0.091(3) Uani 1 1 d .
H30A H 0.7678 0.5615 -0.0218 0.137 Uiso 1 1 calc R
H30B H 0.7858 0.5160 -0.2212 0.137 Uiso 1 1 calc R
H30C H 0.7534 0.5873 -0.2555 0.137 Uiso 1 1 calc R
C10 C 0.8584(3) 0.6052(4) -0.4094(12) 0.081(2) Uani 1 1 d .
H29A H 0.8299 0.6283 -0.4953 0.122 Uiso 1 1 calc R
H29B H 0.8641 0.5581 -0.4617 0.122 Uiso 1 1 calc R
H29C H 0.8937 0.6308 -0.4184 0.122 Uiso 1 1 calc R
C11 C 0.8274(3) 0.6776(3) -0.0955(14) 0.080(2) Uani 1 1 d .
H16A H 0.8152 0.6755 0.0520 0.120 Uiso 1 1 calc R
H16B H 0.7981 0.6990 -0.1813 0.120 Uiso 1 1 calc R
H16C H 0.8617 0.7050 -0.1055 0.120 Uiso 1 1 calc R
C12 C 0.85917(19) 0.3659(3) -0.0061(9) 0.0487(12) Uani 1 1 d .
C13 C 0.8756(2) 0.3373(3) 0.1878(11) 0.0645(15) Uani 1 1 d .
H13 H 0.9033 0.3599 0.2700 0.077 Uiso 1 1 calc R
C14 C 0.8516(2) 0.2755(3) 0.2619(13) 0.0687(16) Uani 1 1 d .
H23 H 0.8633 0.2563 0.3925 0.082 Uiso 1 1 calc R
C15 C 0.8107(2) 0.2430(3) 0.1430(12) 0.0630(16) Uani 1 1 d .
C16 C 0.7934(3) 0.2688(3) -0.0492(12) 0.0713(17) Uani 1 1 d .
H20 H 0.7655 0.2457 -0.1290 0.086 Uiso 1 1 calc R
C17 C 0.8183(2) 0.3309(3) -0.1257(12) 0.0653(15) Uani 1 1 d .
H8 H 0.8072 0.3488 -0.2588 0.078 Uiso 1 1 calc R
C18 C 0.96913(19) 0.4337(2) -0.2957(9) 0.0481(12) Uani 1 1 d .
C19 C 1.05885(19) 0.4234(3) -0.4700(8) 0.0476(11) Uani 1 1 d .
H12 H 1.0447 0.4614 -0.5625 0.057 Uiso 1 1 calc R
C20 C 1.11981(19) 0.4400(3) -0.4037(10) 0.0517(12) Uani 1 1 d .
H7 H 1.1326 0.4010 -0.3123 0.062 Uiso 1 1 calc R
C21 C 1.1568(2) 0.4377(3) -0.6100(12) 0.0702(16) Uani 1 1 d .
H22A H 1.1457 0.4763 -0.7037 0.084 Uiso 1 1 calc R
H22B H 1.1965 0.4447 -0.5706 0.084 Uiso 1 1 calc R
C22 C 1.1514(2) 0.3696(3) -0.7318(12) 0.0733(16) Uani 1 1 d .
H15A H 1.1661 0.3316 -0.6436 0.088 Uiso 1 1 calc R
H15B H 1.1744 0.3722 -0.8615 0.088 Uiso 1 1 calc R
C23 C 1.0891(3) 0.3533(3) -0.7940(10) 0.0679(15) Uani 1 1 d .
H24 H 1.0755 0.3911 -0.8885 0.082 Uiso 1 1 calc R
C24 C 1.0532(2) 0.3545(3) -0.5885(10) 0.0614(14) Uani 1 1 d .
H11A H 1.0134 0.3469 -0.6255 0.074 Uiso 1 1 calc R
H11B H 1.0651 0.3164 -0.4948 0.074 Uiso 1 1 calc R
C25 C 1.0829(4) 0.2839(4) -0.9145(13) 0.100(3) Uani 1 1 d .
H26A H 1.1055 0.2852 -1.0434 0.150 Uiso 1 1 calc R
H26B H 1.0435 0.2767 -0.9517 0.150 Uiso 1 1 calc R
H26C H 1.0957 0.2459 -0.8242 0.150 Uiso 1 1 calc R
C26 C 1.1256(2) 0.5068(3) -0.2698(11) 0.0594(13) Uani 1 1 d .
H18 H 1.1024 0.5002 -0.1401 0.071 Uiso 1 1 calc R
C27 C 1.1036(3) 0.5731(3) -0.3810(15) 0.084(2) Uani 1 1 d .
H21A H 1.0647 0.5660 -0.4247 0.126 Uiso 1 1 calc R
H21B H 1.1267 0.5828 -0.5055 0.126 Uiso 1 1 calc R
H21C H 1.1057 0.6121 -0.2830 0.126 Uiso 1 1 calc R
C28 C 1.1870(2) 0.5179(4) -0.1948(14) 0.089(2) Uani 1 1 d .
H28A H 1.1894 0.5604 -0.1118 0.134 Uiso 1 1 calc R
H28B H 1.2117 0.5214 -0.3179 0.134 Uiso 1 1 calc R
H28C H 1.1986 0.4787 -0.1073 0.134 Uiso 1 1 calc R
C76 C 1.0260(3) 0.6184(4) 0.1047(14) 0.086(2) Uani 1 1 d .
H27 H 1.0613 0.6151 0.1720 0.103 Uiso 1 1 calc R
O1 O 0.95289(14) 0.65774(18) -0.1031(7) 0.0622(10) Uani 1 1 d .
O2 O 1.03241(18) 0.7247(2) -0.1105(11) 0.0934(16) Uani 1 1 d .
O3 O 0.94565(14) 0.4268(2) -0.1015(6) 0.0512(9) Uani 1 1 d .
O4 O 1.02463(12) 0.42153(17) -0.2719(6) 0.0508(8) Uani 1 1 d .
O5 O 0.94499(15) 0.4491(2) -0.4585(6) 0.0617(11) Uani 1 1 d .
Br1 Br 0.77487(3) 0.16038(3) 0.25137(18) 0.0957(3) Uani 1 1 d .

loop_
_atom_site_aniso_label
_atom_site_aniso_U_11
_atom_site_aniso_U_22
_atom_site_aniso_U_33
_atom_site_aniso_U_23
_atom_site_aniso_U_13
_atom_site_aniso_U_12
C1 0.035(2) 0.056(3) 0.054(3) 0.009(2) 0.001(2) -0.0017(19)
C2 0.043(2) 0.059(3) 0.054(3) 0.005(3) 0.001(2) -0.002(2)
C3 0.049(2) 0.050(2) 0.050(3) -0.002(2) 0.002(2) 0.005(2)
C4 0.048(2) 0.058(3) 0.056(3) 0.008(3) -0.002(2) 0.000(2)
C5 0.057(3) 0.072(3) 0.077(4) 0.012(3) -0.019(3) -0.002(3)
C7 0.051(3) 0.068(4) 0.105(6) -0.011(4) -0.001(3) -0.012(3)
C8 0.046(3) 0.057(3) 0.070(4) 0.004(3) -0.007(3) 0.003(2)
C9 0.056(3) 0.078(4) 0.140(7) 0.026(5) -0.032(4) -0.009(3)
C10 0.092(5) 0.082(4) 0.070(4) 0.013(4) -0.022(4) 0.005(4)
C11 0.063(3) 0.074(4) 0.102(6) -0.011(4) -0.018(4) 0.020(3)
C12 0.037(2) 0.052(2) 0.057(3) 0.002(2) 0.003(2) -0.0006(19)
C13 0.054(3) 0.066(3) 0.074(4) 0.013(3) -0.012(3) -0.010(2)
C14 0.065(3) 0.060(3) 0.081(4) 0.020(4) 0.005(4) -0.002(2)
C15 0.054(3) 0.046(2) 0.089(5) 0.013(3) 0.015(3) -0.006(2)
C16 0.070(3) 0.064(3) 0.080(5) 0.003(3) -0.010(3) -0.016(3)
C17 0.062(3) 0.067(3) 0.067(4) 0.001(3) -0.009(3) -0.010(3)
C18 0.038(2) 0.048(2) 0.059(3) 0.007(2) 0.005(2) -0.0017(18)
C19 0.039(2) 0.060(3) 0.044(3) 0.004(2) 0.003(2) 0.003(2)
C20 0.036(2) 0.061(3) 0.058(3) 0.004(3) -0.001(2) 0.001(2)
C21 0.052(3) 0.082(4) 0.077(4) 0.003(4) 0.017(3) -0.002(3)
C22 0.067(3) 0.088(4) 0.064(4) 0.003(4) 0.017(3) 0.017(3)
C23 0.081(4) 0.065(3) 0.058(4) 0.002(3) 0.006(3) 0.009(3)
C24 0.052(3) 0.064(3) 0.068(4) -0.005(3) 0.000(3) 0.000(2)
C25 0.140(7) 0.091(5) 0.070(5) -0.027(4) 0.003(5) 0.017(5)
C26 0.047(2) 0.067(3) 0.064(3) 0.003(3) 0.003(3) -0.007(2)
C27 0.082(4) 0.063(3) 0.108(6) -0.002(4) -0.006(4) -0.007(3)
C28 0.058(3) 0.101(5) 0.109(6) -0.019(5) -0.017(4) -0.009(3)
C76 0.056(3) 0.099(5) 0.103(6) -0.005(5) -0.017(4) 0.001(3)
O1 0.0524(18) 0.0510(18) 0.083(3) 0.007(2) -0.007(2) -0.0040(15)
O2 0.069(2) 0.072(3) 0.140(5) -0.004(3) 0.004(3) -0.018(2)
O3 0.0355(16) 0.070(2) 0.048(2) 0.0071(18) 0.0011(15) 0.0020(15)
O4 0.0349(14) 0.0724(19) 0.0453(19) 0.0067(19) -0.0011(15) -0.0008(13)
O5 0.0420(17) 0.095(3) 0.048(2) 0.008(2) -0.0036(17) 0.0027(18)
Br1 0.0920(5) 0.0564(3) 0.1387(8) 0.0170(5) 0.0219(6) -0.0109(3)

loop_
_atom_type_symbol
_atom_type_description
_atom_type_scat_dispersion_real
_atom_type_scat_dispersion_imag
_atom_type_scat_source
C C 0.0181 0.0091 'International Tables Vol C Tables 4.2.6.8 and 6.1.1.4'
H H 0.0000 0.0000 'International Tables Vol C Tables 4.2.6.8 and 6.1.1.4'
O O 0.0492 0.0322 'International Tables Vol C Tables 4.2.6.8 and 6.1.1.4'
Br Br -0.6763 1.2805 'International Tables Vol C Tables 4.2.6.8 and 6.1.1.4'

loop_
_geom_angle_atom_site_label_1
_geom_angle_atom_site_label_2
_geom_angle_atom_site_label_3
_geom_angle
O3 C1 C12 108.5(4)
O3 C1 C2 106.4(4)
C12 C1 C2 113.2(4)
C3 C2 C1 113.3(4)
C4 C3 C2 117.5(5)
C4 C3 C8 122.0(5)
C2 C3 C8 120.5(4)
C3 C4 O1 122.1(5)
C3 C4 C5 130.5(5)
O1 C4 C5 107.3(4)
C76 C5 C4 108.6(6)
O2 C7 O1 120.3(7)
O2 C7 C76 133.0(6)
O1 C7 C76 106.7(5)
C10 C8 C3 110.3(5)
C10 C8 C11 110.0(6)
C3 C8 C11 110.1(5)
C10 C8 C9 108.6(6)
C3 C8 C9 111.5(5)
C11 C8 C9 106.3(5)
C13 C12 C17 118.3(5)
C13 C12 C1 121.6(5)
C17 C12 C1 120.1(5)
C12 C13 C14 120.8(6)
C15 C14 C13 119.6(7)
C16 C15 C14 121.8(5)
C16 C15 Br1 118.5(5)
C14 C15 Br1 119.7(5)
C15 C16 C17 118.7(6)
C12 C17 C16 120.8(6)
O5 C18 O3 126.5(4)
O5 C18 O4 126.9(5)
O3 C18 O4 106.7(4)
O4 C19 C24 109.8(4)
O4 C19 C20 107.0(4)
C24 C19 C20 113.3(4)
C19 C20 C26 113.9(4)
C19 C20 C21 107.3(5)
C26 C20 C21 115.1(4)
C22 C21 C20 113.1(5)
C21 C22 C23 112.3(5)
C24 C23 C25 111.7(5)
C24 C23 C22 108.0(5)
C25 C23 C22 112.8(6)
C19 C24 C23 111.8(5)
C28 C26 C20 111.4(5)
C28 C26 C27 110.1(5)
C20 C26 C27 114.2(5)
C5 C76 C7 108.7(6)
C4 O1 C7 108.7(5)
C18 O3 C1 117.3(4)
C18 O4 C19 115.9(4)

loop_
_geom_bond_atom_site_label_1
_geom_bond_atom_site_label_2
_geom_bond_distance
C1 O3 1.462(5)
C1 C12 1.502(6)
C1 C2 1.520(7)
C2 C3 1.513(7)
C3 C4 1.348(7)
C3 C8 1.539(7)
C4 O1 1.390(6)
C4 C5 1.427(7)
C5 C76 1.345(9)
C7 O2 1.207(8)
C7 O1 1.392(6)
C7 C76 1.436(10)
C8 C10 1.505(10)
C8 C11 1.538(8)
C8 C9 1.553(7)
C12 C13 1.375(8)
C12 C17 1.383(7)
C13 C14 1.381(7)
C14 C15 1.357(9)
C15 C16 1.352(10)
C15 Br1 1.902(5)
C16 C17 1.399(8)
C18 O5 1.194(6)
C18 O3 1.331(7)
C18 O4 1.329(5)
C19 O4 1.468(6)
C19 C24 1.507(7)
C19 C20 1.519(6)
C20 C26 1.523(7)
C20 C21 1.546(8)
C21 C22 1.503(9)
C22 C23 1.541(8)
C23 C24 1.528(9)
C23 C25 1.523(9)
C26 C28 1.526(7)
C26 C27 1.524(8)
